data_4131426
loop_
_publ_author_name
'Guis\'an-Ceinos, Manuel'
'Mart\'in-Heras, Victor'
'Tortosa, Mariola'

_publ_section_title
;
 Regio- and Stereospecific Copper-Catalyzed Substitution Reaction of
 Propargylic Ammonium Salts with Aryl Grignard Reagents.
;
_journal_issue 25
_journal_name_full 'Journal of the American Chemical Society'
_journal_page_first 8448
_journal_page_last 8451
_journal_paper_doi 10.1021/jacs.7b05273
_journal_volume 139
_journal_year 2017
_chemical_absolute_configuration ad
_chemical_formula_sum 'C14 H17 Br F3 N O3 S'
_chemical_formula_weight 416.25
_chemical_name_common VM549-1
_space_group_crystal_system monoclinic
_space_group_IT_number 4
_space_group_name_Hall 'P 2yb'
_space_group_name_H-M_alt 'P 1 21 1'
_atom_sites_solution_hydrogens geom
_cell_angle_alpha 90
_cell_angle_beta 97.065(2)
_cell_angle_gamma 90
_cell_formula_units_Z 4
_cell_length_a 13.3804(7)
_cell_length_b 8.6034(4)
_cell_length_c 15.1757(7)
_cell_measurement_reflns_used 7882
_cell_measurement_temperature 293.(2)
_cell_measurement_theta_max 22.0036
_cell_measurement_theta_min 2.7049
_cell_volume 1733.72(15)
_computing_cell_refinement 'Bruker SAINT'
_computing_data_collection 'Bruker APEX2'
_computing_data_reduction 'Bruker SAINT'
_computing_molecular_graphics 'Bruker SHELXTL'
_computing_publication_material 'Bruker SHELXTL'
_computing_structure_refinement 'SHELXL-2014/7 (Sheldrick, 2014)'
_computing_structure_solution 'SHELXS-97 (Sheldrick 2008)'
_diffrn_ambient_temperature 293.(2)
_diffrn_detector_area_resol_mean 8.3333
_diffrn_measured_fraction_theta_full 0.995
_diffrn_measured_fraction_theta_max 0.995
_diffrn_measurement_device_type 'Bruker Kappa Apex II'
_diffrn_measurement_method '\f and \w scans'
_diffrn_radiation_type 'Mo K\a'
_diffrn_radiation_wavelength 0.71073
_diffrn_reflns_av_R_equivalents 0.0407
_diffrn_reflns_av_unetI/netI 0.0391
_diffrn_reflns_limit_h_max 16
_diffrn_reflns_limit_h_min -16
_diffrn_reflns_limit_k_max 10
_diffrn_reflns_limit_k_min -10
_diffrn_reflns_limit_l_max 18
_diffrn_reflns_limit_l_min -17
_diffrn_reflns_number 29631
_diffrn_reflns_theta_full 25.35
_diffrn_reflns_theta_max 25.35
_diffrn_reflns_theta_min 1.35
_exptl_absorpt_coefficient_mu 2.532
_exptl_absorpt_correction_T_max 0.91
_exptl_absorpt_correction_T_min 0.68
_exptl_absorpt_correction_type multi-scan
_exptl_absorpt_process_details sadabs
_exptl_crystal_colour 'clear colourless'
_exptl_crystal_density_diffrn 1.595
_exptl_crystal_density_method 'not measured'
_exptl_crystal_description prismatic
_exptl_crystal_F_000 840
_exptl_crystal_size_max 0.340
_exptl_crystal_size_mid 0.050
_exptl_crystal_size_min 0.040
_refine_diff_density_max 0.802
_refine_diff_density_min -0.471
_refine_ls_abs_structure_details
;

Flack x determined using 1937 quotients [(I+)-(I-)]/[(I+)+(I-)]
(Parsons, Flack and Wagner, Acta Cryst. B69 (2013) 249-259).
;
_refine_ls_abs_structure_Flack -0.004(5)
_refine_ls_extinction_method none
_refine_ls_goodness_of_fit_ref 1.053
_refine_ls_hydrogen_treatment constr
_refine_ls_matrix_type full
_refine_ls_number_parameters 423
_refine_ls_number_reflns 6259
_refine_ls_number_restraints 1
_refine_ls_restrained_S_all 1.053
_refine_ls_R_factor_all 0.0611
_refine_ls_R_factor_gt 0.0426
_refine_ls_shift/su_max 0.000
_refine_ls_shift/su_mean 0.000
_refine_ls_structure_factor_coef Fsqd
_refine_ls_weighting_details 'w=1/[\s^2^(Fo^2^)+(0.0712P)^2^+0.3386P] where P=(Fo^2^+2Fc^2^)/3'
_refine_ls_weighting_scheme calc
_refine_ls_wR_factor_gt 0.1075
_refine_ls_wR_factor_ref 0.1205
_reflns_number_gt 4993
_reflns_number_total 6259
_reflns_threshold_expression 'I > 2\s(I)'
_cod_data_source_file ja7b05273_si_002.cif
_cod_data_source_block 01998VictorGMartin
_cod_database_code 4131426

loop_
_space_group_symop_operation_xyz
'x, y, z'
'-x, y+1/2, -z'

loop_
_atom_site_type_symbol
_atom_site_label
_atom_site_fract_x
_atom_site_fract_y
_atom_site_fract_z
_atom_site_U_iso_or_equiv
_atom_site_adp_type
_atom_site_calc_flag
_atom_site_refinement_flags_adp
_atom_site_refinement_flags_posn
_atom_site_occupancy
Br Br1 0.50354(5) 0.58949(9) 1.04366(5) 0.0561(3) Uani d . . 1
Br Br2 0.99319(6) 0.46947(9) -0.02760(6) 0.0655(3) Uani d . . 1
S S1 -0.05712(15) 0.7385(3) 0.62759(12) 0.0480(5) Uani d . . 1
S S2 0.43633(18) 0.7422(3) 0.62303(14) 0.0628(6) Uani d . . 1
F F2 0.0595(4) 0.6060(7) 0.7545(3) 0.0830(15) Uani d . . 1
N N1 0.7767(4) 0.2607(7) 0.6302(3) 0.0381(14) Uani d . . 1
F F4 0.5499(4) 0.8550(7) 0.7580(3) 0.0793(17) Uani d . . 1
O O3 -0.0376(6) 0.6104(9) 0.5726(4) 0.094(2) Uani d . . 1
F F1 0.0464(4) 0.8511(7) 0.7689(3) 0.0843(18) Uani d . . 1
F F3 0.1361(4) 0.7562(8) 0.6749(4) 0.0918(19) Uani d . . 1
C C19 0.8525(5) 0.6407(7) 0.0571(4) 0.0373(17) Uani d . . 1
H H19 0.8801 0.5873 0.1076 0.045 Uiso calc U R 1
N N2 0.7325(5) 0.7685(7) 0.3758(4) 0.0430(15) Uani d . . 1
F F5 0.5544(5) 0.6059(8) 0.7447(4) 0.110(2) Uani d . . 1
F F6 0.6301(4) 0.7458(10) 0.6633(5) 0.115(2) Uani d . . 1
C C15 0.8485(5) 0.6916(8) -0.0982(4) 0.0387(17) Uani d . . 1
H H15 0.8737 0.6739 -0.1518 0.046 Uiso calc U R 1
O O6 0.4490(7) 0.6148(9) 0.5670(5) 0.109(3) Uani d . . 1
C C18 0.7753(5) 0.7470(9) 0.0621(4) 0.0340(16) Uani d . . 1
C C16 0.7704(6) 0.7965(9) -0.0936(5) 0.046(2) Uani d . . 1
H H16 0.7421 0.848 -0.1445 0.055 Uiso calc U R 1
C C1 0.6079(5) 0.4450(8) 1.0332(4) 0.0360(16) Uani d . . 1
O O2 -0.0528(6) 0.8857(8) 0.5853(4) 0.085(2) Uani d . . 1
C C14 0.8877(4) 0.6148(8) -0.0228(4) 0.0343(15) Uani d . . 1
O O1 -0.1383(4) 0.7236(13) 0.6766(4) 0.095(2) Uani d . . 1
C C8 0.7941(6) 0.3041(9) 0.7889(5) 0.0472(19) Uani d . . 1
C C7 0.7583(6) 0.3110(10) 0.8596(5) 0.049(2) Uani d . . 1
C C17 0.7348(6) 0.8244(9) -0.0136(5) 0.0420(18) Uani d . . 1
H H17 0.6833 0.896 -0.0106 0.05 Uiso calc U R 1
C C4 0.7598(5) 0.2366(9) 1.0158(5) 0.0414(17) Uani d . . 1
H H4 0.8111 0.1657 1.01 0.05 Uiso calc U R 1
C C6 0.6418(5) 0.4281(7) 0.9514(5) 0.0384(17) Uani d . . 1
H H6 0.6138 0.4858 0.9027 0.046 Uiso calc U R 1
C C12 0.7233(6) 0.1092(9) 0.6376(5) 0.0514(19) Uani d . . 1
H H12A 0.6875 0.1114 0.6886 0.077 Uiso calc U R 1
H H12B 0.7716 0.0262 0.6437 0.077 Uiso calc U R 1
H H12C 0.6767 0.0929 0.5851 0.077 Uiso calc U R 1
C C24 0.7780(6) 0.6127(10) 0.3685(5) 0.056(2) Uani d . . 1
H H24A 0.8075 0.6063 0.314 0.084 Uiso calc U R 1
H H24B 0.7269 0.5346 0.3689 0.084 Uiso calc U R 1
H H24C 0.8291 0.5965 0.4178 0.084 Uiso calc U R 1
C C11 0.8340(6) 0.2553(10) 0.5499(4) 0.052(2) Uani d . . 1
H H11A 0.8764 0.165 0.5534 0.078 Uiso calc U R 1
H H11B 0.8746 0.3471 0.5487 0.078 Uiso calc U R 1
H H11C 0.787 0.2505 0.4967 0.078 Uiso calc U R 1
O O4 0.3593(5) 0.7298(14) 0.6741(6) 0.121(3) Uani d . . 1
C C2 0.6479(5) 0.3614(9) 1.1061(4) 0.0425(17) Uani d . . 1
H H2 0.6244 0.3749 1.1607 0.051 Uiso calc U R 1
C C22 0.6548(6) 0.8082(10) 0.2964(5) 0.0478(19) Uani d . . 1
H H22 0.6367 0.9178 0.3023 0.057 Uiso calc U R 1
C C20 0.7356(6) 0.7739(8) 0.1459(5) 0.044(2) Uani d . . 1
C C27 0.0512(6) 0.7422(11) 0.7099(5) 0.0528(19) Uani d . . 1
C C5 0.7184(6) 0.3232(9) 0.9439(4) 0.0403(18) Uani d . . 1
C C21 0.7036(6) 0.7939(9) 0.2124(5) 0.050(2) Uani d . . 1
C C28 0.5478(6) 0.7383(12) 0.6995(5) 0.059(2) Uani d . . 1
C C3 0.7239(6) 0.2570(9) 1.0964(5) 0.0447(19) Uani d . . 1
H H3 0.7515 0.1991 1.1451 0.054 Uiso calc U R 1
C C9 0.8501(6) 0.2977(9) 0.7145(5) 0.0451(19) Uani d . . 1
H H9 0.8781 0.4014 0.7069 0.054 Uiso calc U R 1
C C23 0.5604(6) 0.7174(14) 0.2909(5) 0.065(2) Uani d . . 1
H H23A 0.5158 0.7501 0.2398 0.098 Uiso calc U R 1
H H23B 0.5288 0.7343 0.3435 0.098 Uiso calc U R 1
H H23C 0.5754 0.6089 0.2856 0.098 Uiso calc U R 1
C C13 0.7002(6) 0.3882(11) 0.6169(5) 0.056(2) Uani d . . 1
H H13A 0.6551 0.3685 0.5638 0.084 Uiso calc U R 1
H H13B 0.7337 0.4857 0.6114 0.084 Uiso calc U R 1
H H13C 0.6628 0.3921 0.6669 0.084 Uiso calc U R 1
C C25 0.8142(6) 0.8882(11) 0.3834(5) 0.057(2) Uani d . . 1
H H25A 0.8646 0.8618 0.4316 0.086 Uiso calc U R 1
H H25B 0.7863 0.9882 0.3942 0.086 Uiso calc U R 1
H H25C 0.8442 0.8916 0.3291 0.086 Uiso calc U R 1
C C26 0.6819(7) 0.7735(10) 0.4598(5) 0.058(2) Uani d . . 1
H H26A 0.6401 0.6834 0.4623 0.087 Uiso calc U R 1
H H26B 0.6413 0.8655 0.4597 0.087 Uiso calc U R 1
H H26C 0.7324 0.7748 0.5106 0.087 Uiso calc U R 1
C C10 0.9369(6) 0.1855(12) 0.7298(5) 0.069(3) Uani d . . 1
H H10A 0.9824 0.2186 0.7802 0.104 Uiso calc U R 1
H H10B 0.9718 0.1827 0.6782 0.104 Uiso calc U R 1
H H10C 0.9119 0.0836 0.7408 0.104 Uiso calc U R 1
O O5 0.4409(9) 0.8905(10) 0.5824(5) 0.134(4) Uani d . . 1

loop_
_atom_site_aniso_label
_atom_site_aniso_U_11
_atom_site_aniso_U_22
_atom_site_aniso_U_33
_atom_site_aniso_U_12
_atom_site_aniso_U_13
_atom_site_aniso_U_23
Br1 0.0380(4) 0.0509(5) 0.0779(5) 0.0055(4) 0.0011(3) -0.0076(4)
Br2 0.0369(5) 0.0473(5) 0.1119(8) 0.0097(4) 0.0075(4) -0.0066(5)
S1 0.0539(12) 0.0482(11) 0.0406(10) -0.0018(10) 0.0000(8) -0.0043(9)
S2 0.0709(15) 0.0520(12) 0.0588(13) 0.0059(12) -0.0194(10) -0.0082(11)
F2 0.082(4) 0.078(4) 0.085(3) 0.017(3) -0.007(3) 0.020(3)
N1 0.041(3) 0.034(3) 0.038(3) 0.004(3) 0.002(2) -0.010(2)
F4 0.059(3) 0.090(4) 0.082(3) 0.023(3) -0.017(2) -0.036(3)
O3 0.127(6) 0.063(4) 0.089(4) 0.004(5) -0.006(4) -0.038(4)
F1 0.078(4) 0.086(4) 0.080(3) 0.020(3) -0.028(3) -0.040(3)
F3 0.045(3) 0.106(5) 0.129(5) -0.006(3) 0.029(3) 0.005(4)
C19 0.037(4) 0.034(4) 0.038(4) -0.008(3) -0.011(3) 0.009(3)
N2 0.054(4) 0.039(4) 0.036(3) -0.003(3) 0.009(3) -0.004(2)
F5 0.136(6) 0.086(4) 0.097(4) 0.038(4) -0.025(4) 0.029(4)
F6 0.058(4) 0.125(6) 0.172(6) -0.009(4) 0.050(4) -0.050(5)
C15 0.039(4) 0.042(4) 0.036(4) -0.003(3) 0.004(3) -0.005(3)
O6 0.158(8) 0.075(5) 0.085(5) 0.000(6) -0.019(5) -0.032(4)
C18 0.030(4) 0.038(4) 0.034(4) -0.007(4) 0.005(3) -0.006(3)
C16 0.045(5) 0.044(5) 0.047(5) -0.003(4) -0.009(4) 0.015(3)
C1 0.030(4) 0.034(4) 0.042(4) -0.005(3) -0.004(3) -0.004(3)
O2 0.136(6) 0.058(4) 0.054(4) 0.008(4) -0.011(4) 0.009(3)
C14 0.028(3) 0.024(4) 0.050(4) -0.003(3) 0.000(3) -0.001(3)
O1 0.037(3) 0.166(7) 0.078(5) -0.012(5) -0.005(3) 0.014(5)
C8 0.055(5) 0.037(4) 0.047(5) -0.003(4) -0.006(4) -0.009(3)
C7 0.051(5) 0.046(4) 0.050(5) -0.012(4) 0.009(4) -0.013(4)
C17 0.031(4) 0.035(4) 0.056(5) 0.008(4) -0.008(3) 0.002(4)
C4 0.044(4) 0.032(4) 0.047(5) 0.000(4) 0.001(3) 0.002(3)
C6 0.037(4) 0.030(4) 0.044(4) -0.004(3) -0.009(3) 0.003(3)
C12 0.070(5) 0.039(4) 0.044(4) -0.001(4) 0.003(3) -0.005(3)
C24 0.068(5) 0.041(5) 0.062(5) 0.002(4) 0.016(4) -0.001(4)
C11 0.059(5) 0.060(5) 0.037(4) -0.004(4) 0.010(3) -0.015(4)
O4 0.041(4) 0.157(8) 0.162(8) -0.006(6) 0.008(4) -0.036(7)
C2 0.043(4) 0.041(5) 0.041(4) -0.008(4) -0.001(3) 0.002(3)
C22 0.054(5) 0.049(4) 0.041(4) 0.004(4) 0.008(3) -0.009(3)
C20 0.048(5) 0.042(5) 0.039(5) -0.006(3) -0.007(4) -0.005(3)
C27 0.043(4) 0.050(5) 0.067(5) 0.006(4) 0.011(4) 0.003(5)
C5 0.047(5) 0.034(4) 0.038(4) -0.012(4) -0.005(3) -0.006(3)
C21 0.048(5) 0.050(5) 0.051(5) -0.002(4) 0.009(4) -0.003(3)
C28 0.046(5) 0.063(5) 0.069(5) 0.018(5) 0.012(4) -0.010(5)
C3 0.044(5) 0.041(5) 0.046(5) 0.000(4) -0.009(4) 0.009(3)
C9 0.044(5) 0.054(5) 0.037(4) 0.000(3) 0.001(3) -0.017(3)
C23 0.043(5) 0.104(7) 0.049(5) -0.006(5) 0.006(3) -0.007(5)
C13 0.061(5) 0.047(5) 0.059(5) 0.009(4) 0.006(4) -0.011(4)
C25 0.063(5) 0.054(5) 0.054(5) -0.017(4) 0.008(4) -0.007(4)
C26 0.070(6) 0.066(6) 0.040(4) 0.005(4) 0.015(4) -0.002(3)
C10 0.065(6) 0.088(7) 0.052(5) 0.018(5) -0.004(4) -0.022(4)
O5 0.231(11) 0.062(5) 0.091(5) 0.008(6) -0.054(6) 0.022(4)

loop_
_atom_type_symbol
_atom_type_description
_atom_type_scat_dispersion_real
_atom_type_scat_dispersion_imag
_atom_type_scat_source
C C 0.0033 0.0016 'International Tables Vol C Tables 4.2.6.8 and 6.1.1.4'
H H 0.0000 0.0000 'International Tables Vol C Tables 4.2.6.8 and 6.1.1.4'
N N 0.0061 0.0033 'International Tables Vol C Tables 4.2.6.8 and 6.1.1.4'
O O 0.0106 0.0060 'International Tables Vol C Tables 4.2.6.8 and 6.1.1.4'
F F 0.0171 0.0103 'International Tables Vol C Tables 4.2.6.8 and 6.1.1.4'
S S 0.1246 0.1234 'International Tables Vol C Tables 4.2.6.8 and 6.1.1.4'
Br Br -0.2901 2.4595 'International Tables Vol C Tables 4.2.6.8 and 6.1.1.4'

loop_
_geom_angle_atom_site_label_1
_geom_angle_atom_site_label_2
_geom_angle_atom_site_label_3
_geom_angle
O1 S1 O3 116.8(6)
O1 S1 O2 113.6(5)
O3 S1 O2 113.8(4)
O1 S1 C27 104.2(4)
O3 S1 C27 103.4(4)
O2 S1 C27 102.9(4)
O4 S2 O6 115.8(6)
O4 S2 O5 113.0(7)
O6 S2 O5 114.9(5)
O4 S2 C28 105.0(5)
O6 S2 C28 103.1(5)
O5 S2 C28 102.9(6)
C13 N1 C12 108.9(6)
C13 N1 C11 108.5(6)
C12 N1 C11 109.0(5)
C13 N1 C9 108.3(5)
C12 N1 C9 112.2(5)
C11 N1 C9 109.8(6)
C14 C19 C18 119.6(6)
C14 C19 H19 120.2
C18 C19 H19 120.2
C24 N2 C25 109.0(6)
C24 N2 C26 108.6(6)
C25 N2 C26 108.2(6)
C24 N2 C22 112.9(6)
C25 N2 C22 109.0(6)
C26 N2 C22 109.0(6)
C14 C15 C16 119.0(6)
C14 C15 H15 120.5
C16 C15 H15 120.5
C17 C18 C19 119.4(6)
C17 C18 C20 120.1(7)
C19 C18 C20 120.4(6)
C17 C16 C15 120.1(7)
C17 C16 H16 120.0
C15 C16 H16 120.0
C2 C1 C6 122.1(6)
C2 C1 Br1 119.7(5)
C6 C1 Br1 118.2(5)
C15 C14 C19 121.5(6)
C15 C14 Br2 119.9(5)
C19 C14 Br2 118.7(5)
C7 C8 C9 171.5(8)
C8 C7 C5 178.1(8)
C18 C17 C16 120.4(7)
C18 C17 H17 119.8
C16 C17 H17 119.8
C5 C4 C3 118.9(7)
C5 C4 H4 120.6
C3 C4 H4 120.6
C5 C6 C1 118.2(6)
C5 C6 H6 120.9
C1 C6 H6 120.9
N1 C12 H12A 109.5
N1 C12 H12B 109.5
H12A C12 H12B 109.5
N1 C12 H12C 109.5
H12A C12 H12C 109.5
H12B C12 H12C 109.5
N2 C24 H24A 109.5
N2 C24 H24B 109.5
H24A C24 H24B 109.5
N2 C24 H24C 109.5
H24A C24 H24C 109.5
H24B C24 H24C 109.5
N1 C11 H11A 109.5
N1 C11 H11B 109.5
H11A C11 H11B 109.5
N1 C11 H11C 109.5
H11A C11 H11C 109.5
H11B C11 H11C 109.5
C3 C2 C1 118.4(6)
C3 C2 H2 120.8
C1 C2 H2 120.8
C23 C22 C21 111.4(6)
C23 C22 N2 114.8(7)
C21 C22 N2 108.9(6)
C23 C22 H22 107.1
C21 C22 H22 107.1
N2 C22 H22 107.1
C21 C20 C18 179.4(8)
F1 C27 F3 109.3(7)
F1 C27 F2 106.7(6)
F3 C27 F2 105.0(7)
F1 C27 S1 112.8(6)
F3 C27 S1 112.6(6)
F2 C27 S1 110.1(6)
C4 C5 C6 121.2(7)
C4 C5 C7 120.2(7)
C6 C5 C7 118.6(7)
C20 C21 C22 174.6(9)
F6 C28 F5 104.9(8)
F6 C28 F4 107.1(8)
F5 C28 F4 107.9(7)
F6 C28 S2 114.4(7)
F5 C28 S2 110.6(7)
F4 C28 S2 111.6(6)
C2 C3 C4 121.3(7)
C2 C3 H3 119.3
C4 C3 H3 119.3
C8 C9 C10 111.8(7)
C8 C9 N1 108.7(6)
C10 C9 N1 113.2(6)
C8 C9 H9 107.6
C10 C9 H9 107.6
N1 C9 H9 107.6
C22 C23 H23A 109.5
C22 C23 H23B 109.5
H23A C23 H23B 109.5
C22 C23 H23C 109.5
H23A C23 H23C 109.5
H23B C23 H23C 109.5
N1 C13 H13A 109.5
N1 C13 H13B 109.5
H13A C13 H13B 109.5
N1 C13 H13C 109.5
H13A C13 H13C 109.5
H13B C13 H13C 109.5
N2 C25 H25A 109.5
N2 C25 H25B 109.5
H25A C25 H25B 109.5
N2 C25 H25C 109.5
H25A C25 H25C 109.5
H25B C25 H25C 109.5
N2 C26 H26A 109.5
N2 C26 H26B 109.5
H26A C26 H26B 109.5
N2 C26 H26C 109.5
H26A C26 H26C 109.5
H26B C26 H26C 109.5
C9 C10 H10A 109.5
C9 C10 H10B 109.5
H10A C10 H10B 109.5
C9 C10 H10C 109.5
H10A C10 H10C 109.5
H10B C10 H10C 109.5

loop_
_geom_bond_atom_site_label_1
_geom_bond_atom_site_label_2
_geom_bond_distance
Br1 C1 1.891(7)
Br2 C14 1.894(7)
S1 O1 1.396(6)
S1 O3 1.425(7)
S1 O2 1.424(7)
S1 C27 1.794(8)
S2 O4 1.368(8)
S2 O6 1.410(7)
S2 O5 1.422(8)
S2 C28 1.774(9)
F2 C27 1.351(10)
N1 C13 1.497(10)
N1 C12 1.497(10)
N1 C11 1.519(9)
N1 C9 1.546(9)
F4 C28 1.338(10)
F1 C27 1.303(10)
F3 C27 1.318(9)
C19 C14 1.372(9)
C19 C18 1.388(10)
C19 H19 0.93
N2 C24 1.481(10)
N2 C25 1.497(10)
N2 C26 1.516(9)
N2 C22 1.530(10)
F5 C28 1.326(12)
F6 C28 1.291(9)
C15 C14 1.369(9)
C15 C16 1.388(11)
C15 H15 0.93
C18 C17 1.379(10)
C18 C20 1.456(10)
C16 C17 1.379(11)
C16 H16 0.93
C1 C2 1.372(9)
C1 C6 1.380(9)
C8 C7 1.228(10)
C8 C9 1.431(11)
C7 C5 1.450(11)
C17 H17 0.93
C4 C5 1.380(10)
C4 C3 1.379(10)
C4 H4 0.93
C6 C5 1.381(11)
C6 H6 0.93
C12 H12A 0.96
C12 H12B 0.96
C12 H12C 0.96
C24 H24A 0.96
C24 H24B 0.96
C24 H24C 0.96
C11 H11A 0.96
C11 H11B 0.96
C11 H11C 0.96
C2 C3 1.378(11)
C2 H2 0.93
C22 C23 1.478(12)
C22 C21 1.507(11)
C22 H22 0.98
C20 C21 1.156(10)
C3 H3 0.93
C9 C10 1.507(11)
C9 H9 0.98
C23 H23A 0.96
C23 H23B 0.96
C23 H23C 0.96
C13 H13A 0.96
C13 H13B 0.96
C13 H13C 0.96
C25 H25A 0.96
C25 H25B 0.96
C25 H25C 0.96
C26 H26A 0.96
C26 H26B 0.96
C26 H26C 0.96
C10 H10A 0.96
C10 H10B 0.96
C10 H10C 0.96

loop_
_geom_hbond_atom_site_label_D
_geom_hbond_atom_site_label_H
_geom_hbond_atom_site_label_A
_geom_hbond_site_symmetry_A
_geom_hbond_distance_DH
_geom_hbond_distance_HA
_geom_hbond_distance_DA
_geom_hbond_angle_DHA
C15 H15 O1 1_654 0.93 2.62 3.454(9) 148.8
C11 H11A O2 1_645 0.96 2.61 3.536(11) 162.8
C11 H11B O3 1_655 0.96 2.56 3.501(11) 167.7
C13 H13A O5 2_646 0.96 2.43 3.362(11) 163.5
C25 H25A O2 1_655 0.96 2.46 3.350(10) 153.4
C26 H26B O6 2_656 0.96 2.47 3.417(12) 168.9

loop_
_geom_torsion_atom_site_label_1
_geom_torsion_atom_site_label_2
_geom_torsion_atom_site_label_3
_geom_torsion_atom_site_label_4
_geom_torsion
C14 C19 C18 C17 0.3(10)
C14 C19 C18 C20 178.8(6)
C14 C15 C16 C17 1.3(11)
C16 C15 C14 C19 -0.9(10)
C16 C15 C14 Br2 179.3(5)
C18 C19 C14 C15 0.0(10)
C18 C19 C14 Br2 179.9(5)
C19 C18 C17 C16 0.1(10)
C20 C18 C17 C16 -178.3(7)
C15 C16 C17 C18 -1.0(11)
C2 C1 C6 C5 0.1(10)
Br1 C1 C6 C5 179.6(5)
C6 C1 C2 C3 -0.4(10)
Br1 C1 C2 C3 180.0(6)
C24 N2 C22 C23 69.7(8)
C25 N2 C22 C23 -169.0(7)
C26 N2 C22 C23 -51.0(9)
C24 N2 C22 C21 -55.9(8)
C25 N2 C22 C21 65.3(8)
C26 N2 C22 C21 -176.7(6)
O1 S1 C27 F1 -55.8(8)
O3 S1 C27 F1 -178.3(6)
O2 S1 C27 F1 63.0(7)
O1 S1 C27 F3 -179.9(7)
O3 S1 C27 F3 57.5(8)
O2 S1 C27 F3 -61.2(7)
O1 S1 C27 F2 63.3(7)
O3 S1 C27 F2 -59.3(6)
O2 S1 C27 F2 -178.0(6)
C3 C4 C5 C6 -0.4(10)
C3 C4 C5 C7 176.5(7)
C1 C6 C5 C4 0.4(10)
C1 C6 C5 C7 -176.6(6)
O4 S2 C28 F6 178.7(9)
O6 S2 C28 F6 57.0(9)
O5 S2 C28 F6 -62.7(9)
O4 S2 C28 F5 60.6(8)
O6 S2 C28 F5 -61.1(7)
O5 S2 C28 F5 179.1(7)
O4 S2 C28 F4 -59.5(9)
O6 S2 C28 F4 178.8(7)
O5 S2 C28 F4 59.0(8)
C1 C2 C3 C4 0.4(11)
C5 C4 C3 C2 0.0(11)
C13 N1 C9 C8 60.9(8)
C12 N1 C9 C8 -59.3(8)
C11 N1 C9 C8 179.2(6)
C13 N1 C9 C10 -174.3(7)
C12 N1 C9 C10 65.5(8)
C11 N1 C9 C10 -55.9(9)
